data_4506492
loop_
_publ_author_name
'Zhang, Ying'
'Yang, Jin'
'Yang, Yan'
'Guo, Jiao'
'Ma, Jian-Fang'

_publ_section_title
;
 Syntheses, Structures, and Luminescent Properties of a Series of
 Coordination Compounds Based on (4-Carboxylphenyl)
 (4-(2&#x2032;-Carboxylphenyl)benzyl) Ether and Different N-Donor Ligands
;
_journal_issue 8
_journal_name_full 'Crystal Growth &amp; Design'
_journal_page_first 4060
_journal_paper_doi 10.1021/cg300540d
_journal_volume 12
_journal_year 2012
_chemical_formula_moiety 'C31 H28 N4 O6 Zn'
_chemical_formula_sum 'C31 H28 N4 O6 Zn'
_chemical_formula_weight 617.94
_chemical_name_systematic
;
 ?
;
_space_group_IT_number 14
_symmetry_cell_setting monoclinic
_symmetry_space_group_name_Hall '-P 2ybc'
_symmetry_space_group_name_H-M 'P 1 21/c 1'
_atom_sites_solution_hydrogens geom
_atom_sites_solution_primary direct
_atom_sites_solution_secondary difmap
_audit_creation_method SHELXL-97
_cell_angle_alpha 90.00
_cell_angle_beta 101.739(4)
_cell_angle_gamma 90.00
_cell_formula_units_Z 4
_cell_length_a 7.8510(3)
_cell_length_b 21.5990(7)
_cell_length_c 17.1440(7)
_cell_measurement_reflns_used 3039
_cell_measurement_temperature 293(2)
_cell_measurement_theta_max 29.1734
_cell_measurement_theta_min 2.8072
_cell_volume 2846.37(19)
_computing_cell_refinement CrysAlis
_computing_data_collection 'CrysAlis (Oxford Diffraction, 2006)'
_computing_data_reduction CrysAlis
_computing_structure_refinement 'SHELXL-97 (Sheldrick, 2008)'
_computing_structure_solution 'SHELXS-97 (Sheldrick, 2008)'
_diffrn_ambient_temperature 293(2)
_diffrn_detector_area_resol_mean 10.0
_diffrn_measured_fraction_theta_full 0.996
_diffrn_measured_fraction_theta_max 0.996
_diffrn_measurement_device_type 'Oxford Diffraction Gemini R Ultra'
_diffrn_measurement_method '\w scan'
_diffrn_radiation_monochromator graphite
_diffrn_radiation_source 'fine-focus sealed tube'
_diffrn_radiation_type MoK\a
_diffrn_radiation_wavelength 0.71069
_diffrn_reflns_av_R_equivalents 0.0376
_diffrn_reflns_av_sigmaI/netI 0.0531
_diffrn_reflns_limit_h_max 9
_diffrn_reflns_limit_h_min -8
_diffrn_reflns_limit_k_max 25
_diffrn_reflns_limit_k_min -21
_diffrn_reflns_limit_l_max 20
_diffrn_reflns_limit_l_min -19
_diffrn_reflns_number 10999
_diffrn_reflns_theta_full 25.03
_diffrn_reflns_theta_max 25.03
_diffrn_reflns_theta_min 2.81
_exptl_absorpt_coefficient_mu 0.914
_exptl_absorpt_correction_T_max 0.8904
_exptl_absorpt_correction_T_min 0.8750
_exptl_absorpt_correction_type multi-scan
_exptl_absorpt_process_details
;
CrysAlis (Oxford Diffraction, 2006)
;
_exptl_crystal_colour colourless
_exptl_crystal_density_diffrn 1.442
_exptl_crystal_density_method 'not measured'
_exptl_crystal_description block
_exptl_crystal_F_000 1280
_exptl_crystal_size_max 0.15
_exptl_crystal_size_mid 0.14
_exptl_crystal_size_min 0.13
_refine_diff_density_max 0.380
_refine_diff_density_min -0.247
_refine_diff_density_rms 0.050
_refine_ls_extinction_method none
_refine_ls_goodness_of_fit_ref 1.028
_refine_ls_hydrogen_treatment constr
_refine_ls_matrix_type full
_refine_ls_number_parameters 379
_refine_ls_number_reflns 5012
_refine_ls_number_restraints 0
_refine_ls_restrained_S_all 1.028
_refine_ls_R_factor_all 0.0754
_refine_ls_R_factor_gt 0.0474
_refine_ls_shift/su_max 0.001
_refine_ls_shift/su_mean 0.000
_refine_ls_structure_factor_coef Fsqd
_refine_ls_weighting_details 'calc w=1/[\s^2^(Fo^2^)+(0.0441P)^2^+0.5889P] where P=(Fo^2^+2Fc^2^)/3'
_refine_ls_weighting_scheme calc
_refine_ls_wR_factor_gt 0.0946
_refine_ls_wR_factor_ref 0.1059
_reflns_number_gt 3651
_reflns_number_total 5012
_reflns_threshold_expression >2\s(I)
_cod_data_source_file cg300540d_si_002.cif
_cod_data_source_block Compound-3
_cod_depositor_comments
;
The following automatic conversions were performed:

'_symmetry_cell_setting' value 'Monoclinic' changed to 'monoclinic'
according to /home/saulius/struct/CIF-dictionaries/cif_core.dic
dictionary named 'cif_core.dic' version 2.4.2 from 2011-04-26.

Automatic conversion script
Id: cif_fix_values 1891 2012-01-12 08:04:46Z andrius 
;
_cod_original_cell_volume 2846.37(18)
_cod_original_sg_symbol_H-M P21/c
_cod_database_code 4506492

loop_
_symmetry_equiv_pos_as_xyz
'x, y, z'
'-x, y+1/2, -z+1/2'
'-x, -y, -z'
'x, -y-1/2, z-1/2'

loop_
_atom_site_label
_atom_site_type_symbol
_atom_site_fract_x
_atom_site_fract_y
_atom_site_fract_z
_atom_site_U_iso_or_equiv
_atom_site_adp_type
_atom_site_occupancy
_atom_site_symmetry_multiplicity
_atom_site_calc_flag
_atom_site_refinement_flags
Zn1 Zn -0.04693(5) 0.167785(16) 0.09616(2) 0.04436(14) Uani 1 1 d .
C1 C -0.7888(4) -0.22518(16) 0.3888(2) 0.0485(8) Uani 1 1 d .
C2 C -0.6442(4) -0.18116(13) 0.38559(18) 0.0398(7) Uani 1 1 d .
C3 C -0.6720(4) -0.11785(14) 0.3806(2) 0.0452(8) Uani 1 1 d .
H3 H -0.7839 -0.1027 0.3780 0.054 Uiso 1 1 calc R
C4 C -0.5383(4) -0.07674(14) 0.37936(19) 0.0465(8) Uani 1 1 d .
H4 H -0.5598 -0.0344 0.3767 0.056 Uiso 1 1 calc R
C5 C -0.3711(4) -0.09911(14) 0.38214(19) 0.0420(7) Uani 1 1 d .
C6 C -0.3403(4) -0.16242(14) 0.38780(19) 0.0425(7) Uani 1 1 d .
H6 H -0.2286 -0.1777 0.3902 0.051 Uiso 1 1 calc R
C7 C -0.4750(4) -0.20230(14) 0.38983(18) 0.0413(8) Uani 1 1 d .
H7 H -0.4528 -0.2446 0.3942 0.050 Uiso 1 1 calc R
C8 C -0.2449(4) 0.00188(15) 0.3852(2) 0.0564(9) Uani 1 1 d .
H8A H -0.2679 0.0124 0.4371 0.068 Uiso 1 1 calc R
H8B H -0.3404 0.0172 0.3448 0.068 Uiso 1 1 calc R
C9 C -0.0773(4) 0.03090(14) 0.3749(2) 0.0468(8) Uani 1 1 d .
C10 C -0.0092(4) 0.01875(15) 0.3083(2) 0.0517(9) Uani 1 1 d .
H10 H -0.0638 -0.0101 0.2713 0.062 Uiso 1 1 calc R
C11 C 0.1382(4) 0.04852(14) 0.2957(2) 0.0482(8) Uani 1 1 d .
H11 H 0.1827 0.0388 0.2510 0.058 Uiso 1 1 calc R
C12 C 0.2212(4) 0.09279(13) 0.34895(18) 0.0405(7) Uani 1 1 d .
C13 C 0.1529(4) 0.10429(15) 0.41584(19) 0.0477(8) Uani 1 1 d .
H13 H 0.2062 0.1336 0.4526 0.057 Uiso 1 1 calc R
C14 C 0.0072(4) 0.07333(16) 0.4295(2) 0.0519(9) Uani 1 1 d .
H14 H -0.0338 0.0812 0.4758 0.062 Uiso 1 1 calc R
C15 C 0.3823(4) 0.12494(13) 0.33820(19) 0.0395(7) Uani 1 1 d .
C16 C 0.4115(4) 0.14336(13) 0.26341(19) 0.0402(7) Uani 1 1 d .
C17 C 0.5718(4) 0.16910(15) 0.2585(2) 0.0496(8) Uani 1 1 d .
H17 H 0.5937 0.1796 0.2089 0.059 Uiso 1 1 calc R
C18 C 0.6981(4) 0.17938(16) 0.3255(2) 0.0609(10) Uani 1 1 d .
H18 H 0.8045 0.1963 0.3209 0.073 Uiso 1 1 calc R
C19 C 0.6669(4) 0.16462(17) 0.3992(2) 0.0592(9) Uani 1 1 d .
H19 H 0.7493 0.1736 0.4450 0.071 Uiso 1 1 calc R
C20 C 0.5127(4) 0.13643(15) 0.4046(2) 0.0501(8) Uani 1 1 d .
H20 H 0.4949 0.1246 0.4545 0.060 Uiso 1 1 calc R
C21 C 0.2741(4) 0.14167(14) 0.1886(2) 0.0423(8) Uani 1 1 d .
C23 C -0.1164(6) 0.1690(2) -0.0833(2) 0.0792(12) Uani 1 1 d .
H23 H -0.2314 0.1568 -0.0870 0.095 Uiso 1 1 calc R
C24 C -0.0423(7) 0.1813(2) -0.1452(3) 0.0942(15) Uani 1 1 d .
H24 H -0.0939 0.1780 -0.1989 0.113 Uiso 1 1 calc R
C25 C 0.1434(6) 0.19429(17) -0.0359(2) 0.0699(11) Uani 1 1 d .
H25 H 0.2476 0.2022 -0.0005 0.084 Uiso 1 1 calc R
C26 C 0.2601(9) 0.2188(2) -0.1566(3) 0.122(2) Uani 1 1 d .
H26A H 0.2108 0.2482 -0.1979 0.147 Uiso 1 1 calc R
H26B H 0.3510 0.2400 -0.1194 0.147 Uiso 1 1 calc R
C27 C 0.3375(8) 0.1683(2) -0.1929(3) 0.116(2) Uani 1 1 d .
H27A H 0.2494 0.1484 -0.2330 0.139 Uiso 1 1 calc R
H27B H 0.4273 0.1842 -0.2188 0.139 Uiso 1 1 calc R
C28 C 0.4734(6) 0.0733(2) -0.1694(3) 0.0881(14) Uani 1 1 d .
H28A H 0.5803 0.0840 -0.1862 0.106 Uiso 1 1 calc R
H28B H 0.3888 0.0602 -0.2158 0.106 Uiso 1 1 calc R
C29 C 0.5057(5) 0.0231(2) -0.1106(3) 0.0825(13) Uani 1 1 d .
H29A H 0.5655 0.0398 -0.0598 0.099 Uiso 1 1 calc R
H29B H 0.5813 -0.0074 -0.1275 0.099 Uiso 1 1 calc R
C30 C 0.1969(5) 0.01909(17) -0.0836(2) 0.0655(11) Uani 1 1 d .
H30 H 0.1789 0.0610 -0.0759 0.079 Uiso 1 1 calc R
N4 N 0.1569(3) -0.08214(11) -0.09374(16) 0.0479(7) Uani 1 1 d .
C32 C 0.3142(5) -0.06818(16) -0.1058(2) 0.0567(9) Uani 1 1 d .
H32 H 0.3936 -0.0971 -0.1170 0.068 Uiso 1 1 calc R
O1 O -0.9367(3) -0.20620(12) 0.3864(2) 0.0944(11) Uani 1 1 d .
O2 O -0.7497(3) -0.28237(10) 0.39662(14) 0.0520(6) Uani 1 1 d .
O3 O -0.2304(3) -0.06347(9) 0.37839(14) 0.0521(6) Uani 1 1 d .
O4 O 0.1363(3) 0.17166(10) 0.19069(13) 0.0501(6) Uani 1 1 d .
O5 O 0.3012(3) 0.11377(12) 0.12960(15) 0.0665(7) Uani 1 1 d .
O6 O 0.4105(4) 0.12455(13) -0.13446(18) 0.0859(9) Uani 1 1 d .
N1 N 0.0019(4) 0.17691(12) -0.01391(16) 0.0507(7) Uani 1 1 d .
N2 N 0.1230(6) 0.19960(14) -0.1143(2) 0.0750(10) Uani 1 1 d .
N3 N 0.3439(4) -0.00759(13) -0.09985(18) 0.0608(8) Uani 1 1 d .
C31 C 0.0842(4) -0.02695(15) -0.0810(2) 0.0534(9) Uani 1 1 d .
H31 H -0.0277 -0.0219 -0.0718 0.064 Uiso 1 1 calc R

loop_
_atom_site_aniso_label
_atom_site_aniso_U_11
_atom_site_aniso_U_22
_atom_site_aniso_U_33
_atom_site_aniso_U_23
_atom_site_aniso_U_13
_atom_site_aniso_U_12
Zn1 0.0440(2) 0.0421(2) 0.0461(2) -0.00161(18) 0.00721(17) 0.00560(17)
C1 0.042(2) 0.049(2) 0.054(2) -0.0034(17) 0.0090(16) -0.0015(16)
C2 0.0368(17) 0.0391(17) 0.0431(19) -0.0013(14) 0.0068(14) -0.0017(14)
C3 0.0337(16) 0.0494(19) 0.052(2) 0.0041(16) 0.0075(15) 0.0038(15)
C4 0.0470(19) 0.0354(17) 0.056(2) 0.0069(15) 0.0087(16) 0.0023(15)
C5 0.0418(18) 0.0420(18) 0.0421(19) 0.0051(14) 0.0085(15) -0.0020(15)
C6 0.0339(16) 0.0440(18) 0.049(2) -0.0006(15) 0.0059(15) -0.0022(15)
C7 0.0404(18) 0.0353(16) 0.047(2) -0.0008(14) 0.0060(15) 0.0024(15)
C8 0.055(2) 0.045(2) 0.071(3) 0.0077(17) 0.0183(19) -0.0033(17)
C9 0.0455(18) 0.0409(18) 0.053(2) 0.0122(16) 0.0088(17) -0.0049(15)
C10 0.056(2) 0.0400(18) 0.057(2) 0.0001(16) 0.0070(18) -0.0113(16)
C11 0.055(2) 0.0429(18) 0.047(2) -0.0013(15) 0.0108(17) -0.0049(17)
C12 0.0417(17) 0.0396(17) 0.0373(18) 0.0043(14) 0.0012(15) 0.0007(15)
C13 0.0466(19) 0.0518(19) 0.042(2) -0.0015(15) 0.0018(16) -0.0104(16)
C14 0.053(2) 0.059(2) 0.045(2) 0.0036(17) 0.0120(17) -0.0037(18)
C15 0.0396(17) 0.0347(16) 0.043(2) -0.0004(14) 0.0061(15) 0.0015(14)
C16 0.0387(17) 0.0325(16) 0.049(2) -0.0023(14) 0.0071(15) 0.0022(14)
C17 0.0453(19) 0.0495(19) 0.056(2) 0.0011(17) 0.0150(17) -0.0014(16)
C18 0.0400(19) 0.062(2) 0.079(3) -0.013(2) 0.007(2) -0.0125(17)
C19 0.045(2) 0.068(2) 0.060(3) -0.0091(19) -0.0016(18) -0.0064(18)
C20 0.046(2) 0.056(2) 0.044(2) 0.0013(17) 0.0021(16) 0.0018(17)
C21 0.0446(19) 0.0372(17) 0.045(2) 0.0038(15) 0.0100(16) -0.0014(16)
C23 0.068(3) 0.114(4) 0.049(3) 0.002(2) -0.002(2) 0.018(3)
C24 0.117(4) 0.109(4) 0.049(3) 0.010(3) 0.001(3) 0.028(3)
C25 0.099(3) 0.058(2) 0.055(3) -0.0077(19) 0.021(2) -0.024(2)
C26 0.222(7) 0.067(3) 0.107(4) 0.014(3) 0.100(5) -0.023(4)
C27 0.183(6) 0.091(4) 0.097(4) 0.013(3) 0.081(4) -0.030(4)
C28 0.094(3) 0.094(3) 0.089(3) -0.021(3) 0.047(3) -0.038(3)
C29 0.057(2) 0.085(3) 0.110(4) -0.013(3) 0.028(3) -0.015(2)
C30 0.063(2) 0.044(2) 0.095(3) -0.010(2) 0.031(2) 0.005(2)
N4 0.0518(17) 0.0398(15) 0.0527(18) -0.0048(13) 0.0122(14) 0.0022(13)
C32 0.058(2) 0.047(2) 0.068(3) -0.0089(18) 0.0201(19) 0.0055(18)
O1 0.0375(15) 0.0605(17) 0.187(3) -0.0020(19) 0.0283(18) -0.0022(13)
O2 0.0446(13) 0.0416(13) 0.0712(17) -0.0023(11) 0.0149(12) -0.0067(11)
O3 0.0433(13) 0.0411(12) 0.0734(17) 0.0067(11) 0.0156(12) -0.0061(10)
O4 0.0435(13) 0.0526(13) 0.0516(14) -0.0042(11) 0.0038(11) 0.0128(11)
O5 0.0568(15) 0.0905(19) 0.0507(16) -0.0161(14) 0.0073(13) 0.0155(14)
O6 0.116(2) 0.0669(18) 0.090(2) -0.0113(17) 0.057(2) -0.0226(17)
N1 0.0589(18) 0.0488(16) 0.0443(17) -0.0002(13) 0.0101(15) 0.0068(14)
N2 0.122(3) 0.0539(19) 0.057(2) 0.0098(16) 0.037(2) -0.001(2)
N3 0.0566(18) 0.0490(18) 0.081(2) -0.0089(16) 0.0247(17) -0.0019(15)
C31 0.053(2) 0.045(2) 0.067(3) -0.0062(17) 0.0228(19) 0.0052(17)

loop_
_atom_type_symbol
_atom_type_description
_atom_type_scat_dispersion_real
_atom_type_scat_dispersion_imag
_atom_type_scat_source
C C 0.0033 0.0016 'International Tables Vol C Tables 4.2.6.8 and 6.1.1.4'
H H 0.0000 0.0000 'International Tables Vol C Tables 4.2.6.8 and 6.1.1.4'
O O 0.0106 0.0060 'International Tables Vol C Tables 4.2.6.8 and 6.1.1.4'
Zn Zn 0.2839 1.4301 'International Tables Vol C Tables 4.2.6.8 and 6.1.1.4'
N N 0.0061 0.0033 'International Tables Vol C Tables 4.2.6.8 and 6.1.1.4'

loop_
_geom_angle_atom_site_label_1
_geom_angle_atom_site_label_2
_geom_angle_atom_site_label_3
_geom_angle
_geom_angle_site_symmetry_1
_geom_angle_site_symmetry_3
O4 Zn1 O2 113.66(9) . 2_455
O4 Zn1 N1 122.00(11) . .
O2 Zn1 N1 108.68(10) 2_455 .
O4 Zn1 N4 107.20(10) . 3
O2 Zn1 N4 98.83(10) 2_455 3
N1 Zn1 N4 103.34(11) . 3
O1 C1 O2 122.3(3) . .
O1 C1 C2 120.6(3) . .
O2 C1 C2 117.0(3) . .
C3 C2 C7 117.6(3) . .
C3 C2 C1 121.4(3) . .
C7 C2 C1 121.0(3) . .
C4 C3 C2 121.8(3) . .
C4 C3 H3 119.1 . .
C2 C3 H3 119.1 . .
C3 C4 C5 119.5(3) . .
C3 C4 H4 120.3 . .
C5 C4 H4 120.3 . .
O3 C5 C6 115.4(3) . .
O3 C5 C4 124.9(3) . .
C6 C5 C4 119.6(3) . .
C7 C6 C5 119.8(3) . .
C7 C6 H6 120.1 . .
C5 C6 H6 120.1 . .
C6 C7 C2 121.7(3) . .
C6 C7 H7 119.1 . .
C2 C7 H7 119.1 . .
O3 C8 C9 108.5(3) . .
O3 C8 H8A 110.0 . .
C9 C8 H8A 110.0 . .
O3 C8 H8B 110.0 . .
C9 C8 H8B 110.0 . .
H8A C8 H8B 108.4 . .
C10 C9 C14 118.3(3) . .
C10 C9 C8 121.0(3) . .
C14 C9 C8 120.6(3) . .
C11 C10 C9 121.3(3) . .
C11 C10 H10 119.4 . .
C9 C10 H10 119.4 . .
C10 C11 C12 121.0(3) . .
C10 C11 H11 119.5 . .
C12 C11 H11 119.5 . .
C13 C12 C11 117.3(3) . .
C13 C12 C15 120.1(3) . .
C11 C12 C15 122.5(3) . .
C12 C13 C14 121.7(3) . .
C12 C13 H13 119.1 . .
C14 C13 H13 119.1 . .
C9 C14 C13 120.3(3) . .
C9 C14 H14 119.8 . .
C13 C14 H14 119.8 . .
C20 C15 C16 117.9(3) . .
C20 C15 C12 119.0(3) . .
C16 C15 C12 123.1(3) . .
C17 C16 C15 119.0(3) . .
C17 C16 C21 117.4(3) . .
C15 C16 C21 123.4(3) . .
C18 C17 C16 121.4(3) . .
C18 C17 H17 119.3 . .
C16 C17 H17 119.3 . .
C17 C18 C19 119.9(3) . .
C17 C18 H18 120.1 . .
C19 C18 H18 120.1 . .
C18 C19 C20 119.3(3) . .
C18 C19 H19 120.4 . .
C20 C19 H19 120.4 . .
C19 C20 C15 122.4(3) . .
C19 C20 H20 118.8 . .
C15 C20 H20 118.8 . .
O5 C21 O4 124.3(3) . .
O5 C21 C16 120.0(3) . .
O4 C21 C16 115.7(3) . .
C24 C23 N1 109.8(4) . .
C24 C23 H23 125.1 . .
N1 C23 H23 125.1 . .
C23 C24 N2 106.5(4) . .
C23 C24 H24 126.8 . .
N2 C24 H24 126.8 . .
N1 C25 N2 112.7(4) . .
N1 C25 H25 123.7 . .
N2 C25 H25 123.7 . .
C27 C26 N2 114.2(4) . .
C27 C26 H26A 108.7 . .
N2 C26 H26A 108.7 . .
C27 C26 H26B 108.7 . .
N2 C26 H26B 108.7 . .
H26A C26 H26B 107.6 . .
O6 C27 C26 110.2(4) . .
O6 C27 H27A 109.6 . .
C26 C27 H27A 109.6 . .
O6 C27 H27B 109.6 . .
C26 C27 H27B 109.6 . .
H27A C27 H27B 108.1 . .
O6 C28 C29 108.6(4) . .
O6 C28 H28A 110.0 . .
C29 C28 H28A 110.0 . .
O6 C28 H28B 110.0 . .
C29 C28 H28B 110.0 . .
H28A C28 H28B 108.4 . .
C28 C29 N3 112.6(4) . .
C28 C29 H29A 109.1 . .
N3 C29 H29A 109.1 . .
C28 C29 H29B 109.1 . .
N3 C29 H29B 109.1 . .
H29A C29 H29B 107.8 . .
C31 C30 N3 106.6(3) . .
C31 C30 H30 126.7 . .
N3 C30 H30 126.7 . .
C32 N4 C31 105.1(3) . .
C32 N4 Zn1 127.3(2) . 3
C31 N4 Zn1 127.6(2) . 3
N4 C32 N3 111.4(3) . .
N4 C32 H32 124.3 . .
N3 C32 H32 124.3 . .
C1 O2 Zn1 111.1(2) . 2_445
C5 O3 C8 118.6(2) . .
C21 O4 Zn1 116.6(2) . .
C28 O6 C27 110.8(4) . .
C25 N1 C23 104.7(3) . .
C25 N1 Zn1 129.7(3) . .
C23 N1 Zn1 125.5(3) . .
C25 N2 C24 106.2(4) . .
C25 N2 C26 125.0(5) . .
C24 N2 C26 128.7(4) . .
C32 N3 C30 106.8(3) . .
C32 N3 C29 125.0(3) . .
C30 N3 C29 128.2(3) . .
C30 C31 N4 110.1(3) . .
C30 C31 H31 124.9 . .
N4 C31 H31 124.9 . .

loop_
_geom_bond_atom_site_label_1
_geom_bond_atom_site_label_2
_geom_bond_distance
_geom_bond_site_symmetry_2
Zn1 O4 1.938(2) .
Zn1 O2 1.950(2) 2_455
Zn1 N1 2.010(3) .
Zn1 N4 2.038(3) 3
C1 O1 1.224(4) .
C1 O2 1.273(4) .
C1 C2 1.490(4) .
C2 C3 1.385(4) .
C2 C7 1.393(4) .
C3 C4 1.378(4) .
C3 H3 0.9300 .
C4 C5 1.391(4) .
C4 H4 0.9300 .
C5 O3 1.359(3) .
C5 C6 1.389(4) .
C6 C7 1.370(4) .
C6 H6 0.9300 .
C7 H7 0.9300 .
C8 O3 1.423(4) .
C8 C9 1.501(4) .
C8 H8A 0.9700 .
C8 H8B 0.9700 .
C9 C10 1.380(5) .
C9 C14 1.380(5) .
C10 C11 1.379(4) .
C10 H10 0.9300 .
C11 C12 1.389(4) .
C11 H11 0.9300 .
C12 C13 1.384(4) .
C12 C15 1.487(4) .
C13 C14 1.385(4) .
C13 H13 0.9300 .
C14 H14 0.9300 .
C15 C20 1.390(4) .
C15 C16 1.405(4) .
C16 C17 1.393(4) .
C16 C21 1.498(4) .
C17 C18 1.373(5) .
C17 H17 0.9300 .
C18 C19 1.373(5) .
C18 H18 0.9300 .
C19 C20 1.376(5) .
C19 H19 0.9300 .
C20 H20 0.9300 .
C21 O5 1.233(4) .
C21 O4 1.268(4) .
C23 C24 1.338(6) .
C23 N1 1.362(5) .
C23 H23 0.9300 .
C24 N2 1.357(6) .
C24 H24 0.9300 .
C25 N1 1.299(4) .
C25 N2 1.326(5) .
C25 H25 0.9300 .
C26 C27 1.449(6) .
C26 N2 1.475(5) .
C26 H26A 0.9700 .
C26 H26B 0.9700 .
C27 O6 1.410(6) .
C27 H27A 0.9700 .
C27 H27B 0.9700 .
C28 O6 1.395(5) .
C28 C29 1.467(6) .
C28 H28A 0.9700 .
C28 H28B 0.9700 .
C29 N3 1.477(4) .
C29 H29A 0.9700 .
C29 H29B 0.9700 .
C30 C31 1.338(5) .
C30 N3 1.368(4) .
C30 H30 0.9300 .
N4 C32 1.328(4) .
N4 C31 1.359(4) .
N4 Zn1 2.038(3) 3
C32 N3 1.330(4) .
C32 H32 0.9300 .
O2 Zn1 1.950(2) 2_445
C31 H31 0.9300 .

loop_
_geom_hbond_atom_site_label_D
_geom_hbond_atom_site_label_H
_geom_hbond_atom_site_label_A
_geom_hbond_distance_DH
_geom_hbond_distance_HA
_geom_hbond_distance_DA
_geom_hbond_angle_DHA
_geom_hbond_site_symmetry_A
C6 H6 O1 0.93 2.39 3.312(4) 172.9 1_655
C17 H17 O2 0.93 2.52 3.412(4) 160.7 2
C26 H26A O4 0.97 2.56 3.515(6) 169.9 4_565
C29 H29B O5 0.97 2.48 3.369(5) 152.4 3_655
C32 H32 O5 0.93 2.48 3.279(4) 144.8 3_655

loop_
_geom_torsion_atom_site_label_1
_geom_torsion_atom_site_label_2
_geom_torsion_atom_site_label_3
_geom_torsion_atom_site_label_4
_geom_torsion
_geom_torsion_site_symmetry_1
_geom_torsion_site_symmetry_4
O1 C1 C2 C3 0.6(5) . .
O2 C1 C2 C3 -177.2(3) . .
O1 C1 C2 C7 178.7(3) . .
O2 C1 C2 C7 1.0(5) . .
C7 C2 C3 C4 0.3(5) . .
C1 C2 C3 C4 178.6(3) . .
C2 C3 C4 C5 0.9(5) . .
C3 C4 C5 O3 177.5(3) . .
C3 C4 C5 C6 -1.3(5) . .
O3 C5 C6 C7 -178.3(3) . .
C4 C5 C6 C7 0.6(5) . .
C5 C6 C7 C2 0.6(5) . .
C3 C2 C7 C6 -1.1(5) . .
C1 C2 C7 C6 -179.3(3) . .
O3 C8 C9 C10 54.5(4) . .
O3 C8 C9 C14 -129.3(3) . .
C14 C9 C10 C11 -0.8(5) . .
C8 C9 C10 C11 175.4(3) . .
C9 C10 C11 C12 -1.4(5) . .
C10 C11 C12 C13 1.8(5) . .
C10 C11 C12 C15 178.8(3) . .
C11 C12 C13 C14 -0.3(5) . .
C15 C12 C13 C14 -177.3(3) . .
C10 C9 C14 C13 2.3(5) . .
C8 C9 C14 C13 -173.9(3) . .
C12 C13 C14 C9 -1.8(5) . .
C13 C12 C15 C20 36.3(4) . .
C11 C12 C15 C20 -140.5(3) . .
C13 C12 C15 C16 -145.1(3) . .
C11 C12 C15 C16 38.1(4) . .
C20 C15 C16 C17 3.3(4) . .
C12 C15 C16 C17 -175.3(3) . .
C20 C15 C16 C21 -171.5(3) . .
C12 C15 C16 C21 9.9(4) . .
C15 C16 C17 C18 -3.0(5) . .
C21 C16 C17 C18 172.1(3) . .
C16 C17 C18 C19 -0.5(5) . .
C17 C18 C19 C20 3.6(5) . .
C18 C19 C20 C15 -3.3(5) . .
C16 C15 C20 C19 -0.2(5) . .
C12 C15 C20 C19 178.5(3) . .
C17 C16 C21 O5 59.3(4) . .
C15 C16 C21 O5 -125.8(3) . .
C17 C16 C21 O4 -118.7(3) . .
C15 C16 C21 O4 56.2(4) . .
N1 C23 C24 N2 -2.4(5) . .
N2 C26 C27 O6 -58.4(7) . .
O6 C28 C29 N3 76.3(5) . .
C31 N4 C32 N3 1.1(4) . .
Zn1 N4 C32 N3 179.9(2) 3 .
O1 C1 O2 Zn1 0.0(4) . 2_445
C2 C1 O2 Zn1 177.7(2) . 2_445
C6 C5 O3 C8 -170.2(3) . .
C4 C5 O3 C8 11.0(5) . .
C9 C8 O3 C5 -177.0(3) . .
O5 C21 O4 Zn1 4.3(4) . .
C16 C21 O4 Zn1 -177.81(18) . .
O2 Zn1 O4 C21 -177.9(2) 2_455 .
N1 Zn1 O4 C21 -44.6(2) . .
N4 Zn1 O4 C21 73.9(2) 3 .
C29 C28 O6 C27 -165.5(4) . .
C26 C27 O6 C28 175.4(4) . .
N2 C25 N1 C23 1.6(4) . .
N2 C25 N1 Zn1 -174.9(2) . .
C24 C23 N1 C25 0.5(5) . .
C24 C23 N1 Zn1 177.2(3) . .
O4 Zn1 N1 C25 -10.7(4) . .
O2 Zn1 N1 C25 124.6(3) 2_455 .
N4 Zn1 N1 C25 -131.1(3) 3 .
O4 Zn1 N1 C23 173.5(3) . .
O2 Zn1 N1 C23 -51.3(3) 2_455 .
N4 Zn1 N1 C23 53.0(3) 3 .
N1 C25 N2 C24 -3.1(5) . .
N1 C25 N2 C26 179.6(4) . .
C23 C24 N2 C25 3.2(5) . .
C23 C24 N2 C26 -179.6(4) . .
C27 C26 N2 C25 102.3(6) . .
C27 C26 N2 C24 -74.4(7) . .
N4 C32 N3 C30 -0.4(4) . .
N4 C32 N3 C29 -179.5(3) . .
C31 C30 N3 C32 -0.4(4) . .
C31 C30 N3 C29 178.7(4) . .
C28 C29 N3 C32 126.6(4) . .
C28 C29 N3 C30 -52.2(6) . .
N3 C30 C31 N4 1.1(4) . .
C32 N4 C31 C30 -1.3(4) . .
Zn1 N4 C31 C30 179.8(3) 3 .
